data_4085089
loop_
_publ_author_name
'Zumeta, Itziar'
'Mendicute-Fierro, Claudio'
'Rodr\'iguez-Di\'eguez, Antonio'
'Seco, Jos\'e M.'
'Garralda, Mar\'ia A.'

_publ_section_title
;
 On the Reactivity of Dihydridoirida-\b-diketones with 2-Aminopyridines.
 Formation of Acylhydrido Complexes with New PCN Terdentate Ligands
;
_journal_issue 1
_journal_name_full Organometallics
_journal_page_first 348
_journal_paper_doi 10.1021/om5011353
_journal_volume 34
_journal_year 2015
_chemical_formula_sum 'C45 H39 Ir N2 O2 P2'
_chemical_formula_weight 893.92
_chemical_name_systematic
;
 ?
;
_space_group_IT_number 14
_symmetry_cell_setting monoclinic
_symmetry_space_group_name_Hall '-P 2ybc'
_symmetry_space_group_name_H-M 'P 1 21/c 1'
_atom_sites_solution_hydrogens geom
_atom_sites_solution_primary direct
_atom_sites_solution_secondary difmap
_audit_creation_method SHELXL-97
_cell_angle_alpha 90.00
_cell_angle_beta 109.6230(10)
_cell_angle_gamma 90.00
_cell_formula_units_Z 8
_cell_length_a 21.727(3)
_cell_length_b 19.996(3)
_cell_length_c 18.059(2)
_cell_measurement_reflns_used 18344
_cell_measurement_temperature 100(2)
_cell_measurement_theta_max 25.23
_cell_measurement_theta_min 2.24
_cell_volume 7390.1(17)
_computing_cell_refinement 'Bruker smart'
_computing_data_collection 'Bruker smart'
_computing_data_reduction 'Bruker smart'
_computing_molecular_graphics 'Bruker SHELXTL'
_computing_publication_material 'SHELXL-97 (Sheldrick, 1997)'
_computing_structure_refinement 'SHELXL-97 (Sheldrick, 1997)'
_computing_structure_solution 'SHELXL-97 (Sheldrick, 1990)'
_diffrn_ambient_temperature 100(2)
_diffrn_measured_fraction_theta_full 0.995
_diffrn_measured_fraction_theta_max 0.995
_diffrn_measurement_device_type 'Bruker Axs APEX automatic diffractometer'
_diffrn_measurement_method 'phi and omega scans'
_diffrn_radiation_monochromator graphite
_diffrn_radiation_source 'fine-focus sealed tube'
_diffrn_radiation_type MoK\a
_diffrn_radiation_wavelength 0.71073
_diffrn_reflns_av_R_equivalents 0.0557
_diffrn_reflns_av_sigmaI/netI 0.0414
_diffrn_reflns_limit_h_max 26
_diffrn_reflns_limit_h_min -26
_diffrn_reflns_limit_k_max 23
_diffrn_reflns_limit_k_min -23
_diffrn_reflns_limit_l_max 21
_diffrn_reflns_limit_l_min -21
_diffrn_reflns_number 71257
_diffrn_reflns_theta_full 25.28
_diffrn_reflns_theta_max 25.28
_diffrn_reflns_theta_min 1.42
_exptl_absorpt_coefficient_mu 3.742
_exptl_absorpt_correction_T_max 0.747
_exptl_absorpt_correction_T_min 0.533
_exptl_absorpt_correction_type multi-scan
_exptl_absorpt_process_details 'Bruker SADABS (Bruker, 1999)'
_exptl_crystal_colour yellow
_exptl_crystal_density_diffrn 1.607
_exptl_crystal_density_method 'not measured'
_exptl_crystal_description prismatic
_exptl_crystal_F_000 3568
_exptl_crystal_size_max 0.18
_exptl_crystal_size_mid 0.12
_exptl_crystal_size_min 0.10
_refine_diff_density_max 4.908
_refine_diff_density_min -1.255
_refine_diff_density_rms 0.172
_refine_ls_extinction_method none
_refine_ls_goodness_of_fit_ref 1.105
_refine_ls_hydrogen_treatment mixed
_refine_ls_matrix_type full
_refine_ls_number_parameters 949
_refine_ls_number_reflns 13364
_refine_ls_number_restraints 2
_refine_ls_restrained_S_all 1.105
_refine_ls_R_factor_all 0.0552
_refine_ls_R_factor_gt 0.0413
_refine_ls_shift/su_max 0.002
_refine_ls_shift/su_mean 0.000
_refine_ls_structure_factor_coef Fsqd
_refine_ls_weighting_details 'calc w=1/[\s^2^(Fo^2^)+(0.0544P)^2^+29.7496P] where P=(Fo^2^+2Fc^2^)/3'
_refine_ls_weighting_scheme calc
_refine_ls_wR_factor_gt 0.1046
_refine_ls_wR_factor_ref 0.1131
_reflns_number_gt 10974
_reflns_number_total 13364
_reflns_threshold_expression >2sigma(I)
_cod_data_source_file om5011353_si_001.cif
_cod_data_source_block Compound5
_cod_depositor_comments
;
The following automatic conversions were performed:

'_symmetry_cell_setting' value 'Monoclinic' changed to 'monoclinic'
according to
/home/saulius/struct/COD-crude-data--automatic-downloads/rss-feeds/ACS/lib/dictionaries/cif_core.dic
dictionary named 'cif_core.dic' version 2.4.2 from 2011-04-26.

Automatic conversion script
Id: cif_fix_values 2935 2014-11-11 08:27:57Z andrius 

 Adding full bibliography for 4085087--4085090.cif.
;
_cod_original_cell_volume 7390.0(16)
_cod_original_sg_symbol_H-M P21/c
_cod_database_code 4085089

loop_
_symmetry_equiv_pos_as_xyz
'x, y, z'
'-x, y+1/2, -z+1/2'
'-x, -y, -z'
'x, -y-1/2, z-1/2'

loop_
_atom_site_label
_atom_site_type_symbol
_atom_site_fract_x
_atom_site_fract_y
_atom_site_fract_z
_atom_site_U_iso_or_equiv
_atom_site_adp_type
_atom_site_occupancy
_atom_site_symmetry_multiplicity
_atom_site_calc_flag
_atom_site_refinement_flags
Ir1A Ir 0.201510(11) 0.713759(11) 0.797750(13) 0.01341(8) Uani 1 1 d D
Ir1B Ir 0.326161(11) 0.205464(11) 0.711347(13) 0.01406(8) Uani 1 1 d D
P2A P 0.22487(8) 0.67252(7) 0.68900(9) 0.0149(3) Uani 1 1 d .
P1A P 0.10481(8) 0.66582(7) 0.79376(9) 0.0153(3) Uani 1 1 d .
P2B P 0.35309(8) 0.16971(7) 0.84182(9) 0.0163(3) Uani 1 1 d .
P1B P 0.23305(8) 0.14962(7) 0.64210(9) 0.0160(3) Uani 1 1 d .
C31A C 0.2703(3) 0.5917(3) 0.9066(4) 0.0191(13) Uani 1 1 d .
H31A H 0.2282 0.5752 0.8967 0.023 Uiso 1 1 calc R
C30A C 0.3213(3) 0.5539(3) 0.9520(4) 0.0229(15) Uani 1 1 d .
H30A H 0.3142 0.5132 0.9727 0.028 Uiso 1 1 calc R
C29A C 0.3843(3) 0.5782(3) 0.9663(4) 0.0237(14) Uani 1 1 d .
H29A H 0.4204 0.5536 0.9962 0.028 Uiso 1 1 calc R
C28A C 0.3925(3) 0.6392(3) 0.9354(4) 0.0214(14) Uani 1 1 d .
H28A H 0.4343 0.6563 0.9447 0.026 Uiso 1 1 calc R
C27A C 0.3377(3) 0.6754(3) 0.8899(4) 0.0169(13) Uani 1 1 d .
C32A C 0.4079(3) 0.7679(3) 0.8807(4) 0.0256(15) Uani 1 1 d .
H32A H 0.4279 0.7685 0.9369 0.038 Uiso 1 1 d R
H32B H 0.4030 0.8129 0.8611 0.038 Uiso 1 1 d R
H32C H 0.4350 0.7432 0.8580 0.038 Uiso 1 1 d R
C26A C 0.2848(3) 0.7740(3) 0.8092(4) 0.0158(13) Uani 1 1 d .
C33A C 0.2858(4) 0.8450(3) 0.9198(4) 0.0297(16) Uani 1 1 d .
H33A H 0.2423 0.8349 0.9186 0.045 Uiso 1 1 d R
H33B H 0.2972 0.8896 0.9391 0.045 Uiso 1 1 d R
H33C H 0.3160 0.8139 0.9538 0.045 Uiso 1 1 d R
C25A C 0.2945(3) 0.7877(3) 0.7302(4) 0.0178(13) Uani 1 1 d .
C24A C 0.3244(3) 0.8460(3) 0.7156(4) 0.0206(14) Uani 1 1 d .
H24A H 0.3387 0.8783 0.7547 0.025 Uiso 1 1 calc R
C23A C 0.3328(3) 0.8562(3) 0.6433(4) 0.0213(14) Uani 1 1 d .
H23A H 0.3520 0.8955 0.6341 0.026 Uiso 1 1 calc R
C22A C 0.3125(3) 0.8081(3) 0.5849(4) 0.0221(14) Uani 1 1 d .
H22A H 0.3193 0.8142 0.5371 0.027 Uiso 1 1 calc R
C21A C 0.2823(3) 0.7510(3) 0.5983(4) 0.0200(13) Uani 1 1 d .
H21A H 0.2678 0.7191 0.5587 0.024 Uiso 1 1 calc R
C20A C 0.2732(3) 0.7404(3) 0.6699(3) 0.0158(13) Uani 1 1 d .
C34A C 0.1659(3) 0.6568(3) 0.5906(4) 0.0178(13) Uani 1 1 d .
C35A C 0.1267(3) 0.7092(3) 0.5506(4) 0.0228(15) Uani 1 1 d .
H35A H 0.1263 0.7494 0.5763 0.027 Uiso 1 1 calc R
C36A C 0.0882(3) 0.7018(3) 0.4721(4) 0.0261(15) Uani 1 1 d .
H36A H 0.0623 0.7372 0.4457 0.031 Uiso 1 1 calc R
C37A C 0.0880(3) 0.6425(4) 0.4331(4) 0.0298(16) Uani 1 1 d .
H37A H 0.0634 0.6382 0.3802 0.036 Uiso 1 1 calc R
C38A C 0.1246(3) 0.5899(4) 0.4734(4) 0.0313(17) Uani 1 1 d .
H38A H 0.1229 0.5492 0.4479 0.038 Uiso 1 1 calc R
C39A C 0.1642(3) 0.5961(3) 0.5517(4) 0.0246(15) Uani 1 1 d .
H39A H 0.1894 0.5601 0.5778 0.030 Uiso 1 1 calc R
C40A C 0.2740(3) 0.5965(3) 0.7016(3) 0.0175(13) Uani 1 1 d .
C41A C 0.3230(3) 0.5884(3) 0.6693(4) 0.0235(14) Uani 1 1 d .
H41A H 0.3359 0.6245 0.6456 0.028 Uiso 1 1 calc R
C42A C 0.3532(3) 0.5267(3) 0.6720(4) 0.0275(15) Uani 1 1 d .
H42A H 0.3861 0.5216 0.6502 0.033 Uiso 1 1 calc R
C43A C 0.3340(3) 0.4725(3) 0.7073(4) 0.0273(16) Uani 1 1 d .
H43A H 0.3539 0.4311 0.7087 0.033 Uiso 1 1 calc R
C44A C 0.2857(4) 0.4801(3) 0.7402(4) 0.0279(16) Uani 1 1 d .
H44A H 0.2732 0.4440 0.7643 0.033 Uiso 1 1 calc R
C45A C 0.2559(3) 0.5415(3) 0.7371(4) 0.0240(15) Uani 1 1 d .
H45A H 0.2231 0.5463 0.7591 0.029 Uiso 1 1 calc R
C8A C 0.0937(3) 0.6311(3) 0.8821(4) 0.0188(13) Uani 1 1 d .
C9A C 0.1415(3) 0.6416(3) 0.9547(4) 0.0195(13) Uani 1 1 d .
H9A H 0.1790 0.6652 0.9572 0.023 Uiso 1 1 calc R
C10A C 0.1346(4) 0.6175(3) 1.0239(4) 0.0264(15) Uani 1 1 d .
H10A H 0.1671 0.6246 1.0720 0.032 Uiso 1 1 calc R
C11A C 0.0781(4) 0.5827(3) 1.0196(4) 0.0291(16) Uani 1 1 d .
H11A H 0.0730 0.5663 1.0653 0.035 Uiso 1 1 calc R
C12A C 0.0296(4) 0.5720(3) 0.9481(4) 0.0291(16) Uani 1 1 d .
H12A H -0.0084 0.5495 0.9457 0.035 Uiso 1 1 calc R
C13A C 0.0382(3) 0.5955(3) 0.8788(4) 0.0256(15) Uani 1 1 d .
H13A H 0.0064 0.5870 0.8304 0.031 Uiso 1 1 calc R
C14A C 0.0659(3) 0.6022(3) 0.7198(3) 0.0163(13) Uani 1 1 d .
C19A C 0.0214(3) 0.6181(3) 0.6469(4) 0.0237(15) Uani 1 1 d .
H19A H 0.0086 0.6623 0.6349 0.028 Uiso 1 1 calc R
C18A C -0.0040(3) 0.5688(3) 0.5920(4) 0.0296(16) Uani 1 1 d .
H18A H -0.0351 0.5799 0.5439 0.036 Uiso 1 1 calc R
C17A C 0.0159(3) 0.5031(3) 0.6072(4) 0.0277(16) Uani 1 1 d .
H17A H -0.0005 0.4703 0.5691 0.033 Uiso 1 1 calc R
C16A C 0.0603(3) 0.4865(3) 0.6797(4) 0.0271(15) Uani 1 1 d .
H16A H 0.0735 0.4423 0.6910 0.033 Uiso 1 1 calc R
C15A C 0.0851(3) 0.5359(3) 0.7357(4) 0.0218(14) Uani 1 1 d .
H15A H 0.1151 0.5246 0.7844 0.026 Uiso 1 1 calc R
C7A C 0.0469(3) 0.7345(3) 0.7637(4) 0.0161(13) Uani 1 1 d .
C6A C -0.0172(3) 0.7352(3) 0.7625(4) 0.0233(14) Uani 1 1 d .
H6A H -0.0334 0.6994 0.7831 0.028 Uiso 1 1 calc R
C5A C -0.0572(3) 0.7894(3) 0.7303(4) 0.0260(15) Uani 1 1 d .
H5A H -0.1002 0.7901 0.7299 0.031 Uiso 1 1 calc R
C4A C -0.0330(3) 0.8425(3) 0.6989(4) 0.0289(16) Uani 1 1 d .
H4A H -0.0601 0.8785 0.6768 0.035 Uiso 1 1 calc R
C3A C 0.0311(3) 0.8425(3) 0.7000(4) 0.0224(14) Uani 1 1 d .
H3A H 0.0471 0.8786 0.6794 0.027 Uiso 1 1 calc R
C2A C 0.0714(3) 0.7886(3) 0.7321(4) 0.0163(13) Uani 1 1 d .
C1A C 0.1420(3) 0.7861(3) 0.7341(4) 0.0179(14) Uani 1 1 d .
C31B C 0.3924(3) 0.0835(3) 0.6576(3) 0.0174(13) Uani 1 1 d .
H31B H 0.3501 0.0673 0.6343 0.021 Uiso 1 1 calc R
C30B C 0.4430(3) 0.0458(3) 0.6504(4) 0.0220(14) Uani 1 1 d .
H30B H 0.4355 0.0055 0.6230 0.026 Uiso 1 1 calc R
C29B C 0.5059(3) 0.0705(3) 0.6858(4) 0.0237(15) Uani 1 1 d .
H29B H 0.5415 0.0462 0.6829 0.028 Uiso 1 1 calc R
C28B C 0.5157(3) 0.1304(3) 0.7248(4) 0.0215(14) Uani 1 1 d .
H28B H 0.5576 0.1477 0.7468 0.026 Uiso 1 1 calc R
C27B C 0.4611(3) 0.1656(3) 0.7313(3) 0.0167(13) Uani 1 1 d .
C32B C 0.5328(3) 0.2502(3) 0.8130(4) 0.0273(15) Uani 1 1 d .
H32D H 0.5565 0.2200 0.8539 0.041 Uiso 1 1 d R
H32E H 0.5291 0.2929 0.8355 0.041 Uiso 1 1 d R
H32F H 0.5557 0.2555 0.7762 0.041 Uiso 1 1 d R
C26B C 0.4092(3) 0.2667(3) 0.7650(4) 0.0180(13) Uani 1 1 d .
C33B C 0.4191(4) 0.3230(3) 0.6508(4) 0.0273(15) Uani 1 1 d .
H33D H 0.4445 0.2848 0.6466 0.041 Uiso 1 1 d R
H33E H 0.4381 0.3627 0.6375 0.041 Uiso 1 1 d R
H33F H 0.3752 0.3180 0.6153 0.041 Uiso 1 1 d R
C25B C 0.4135(3) 0.2890(3) 0.8477(4) 0.0167(13) Uani 1 1 d .
C24B C 0.4356(3) 0.3521(3) 0.8788(4) 0.0222(14) Uani 1 1 d .
H24B H 0.4484 0.3833 0.8486 0.027 Uiso 1 1 calc R
C23B C 0.4384(3) 0.3681(3) 0.9543(4) 0.0224(14) Uani 1 1 d .
H23B H 0.4529 0.4103 0.9743 0.027 Uiso 1 1 calc R
C22B C 0.4200(3) 0.3227(3) 1.0006(4) 0.0250(15) Uani 1 1 d .
H22B H 0.4236 0.3336 1.0520 0.030 Uiso 1 1 calc R
C21B C 0.3964(3) 0.2609(3) 0.9697(4) 0.0223(14) Uani 1 1 d .
H21B H 0.3831 0.2303 1.0001 0.027 Uiso 1 1 calc R
C20 C 0.3923(3) 0.2442(3) 0.8934(4) 0.0178(13) Uani 1 1 d .
C34B C 0.2945(3) 0.1482(3) 0.8912(4) 0.0208(14) Uani 1 1 d .
C39B C 0.2452(3) 0.1941(3) 0.8864(4) 0.0278(16) Uani 1 1 d .
H39B H 0.2409 0.2324 0.8559 0.033 Uiso 1 1 calc R
C38B C 0.2024(4) 0.1824(4) 0.9273(5) 0.0357(18) Uani 1 1 d .
H38B H 0.1697 0.2133 0.9246 0.043 Uiso 1 1 calc R
C37B C 0.2079(4) 0.1252(4) 0.9720(4) 0.0385(19) Uani 1 1 d .
H37B H 0.1792 0.1179 0.9995 0.046 Uiso 1 1 calc R
C36B C 0.2556(4) 0.0790(4) 0.9759(5) 0.042(2) Uani 1 1 d .
H36B H 0.2586 0.0401 1.0052 0.050 Uiso 1 1 calc R
C35B C 0.3000(4) 0.0905(4) 0.9358(4) 0.0308(16) Uani 1 1 d .
H35B H 0.3328 0.0596 0.9392 0.037 Uiso 1 1 calc R
C40B C 0.4156(3) 0.1047(3) 0.8734(4) 0.0189(13) Uani 1 1 d .
C41B C 0.4021(3) 0.0405(3) 0.8404(4) 0.0254(15) Uani 1 1 d .
H41B H 0.3608 0.0309 0.8051 0.030 Uiso 1 1 calc R
C42B C 0.4499(4) -0.0086(3) 0.8601(4) 0.0297(16) Uani 1 1 d .
H42B H 0.4402 -0.0514 0.8393 0.036 Uiso 1 1 calc R
C43B C 0.5117(3) 0.0059(3) 0.9104(4) 0.0268(15) Uani 1 1 d .
H43B H 0.5437 -0.0271 0.9230 0.032 Uiso 1 1 calc R
C44B C 0.5265(3) 0.0690(3) 0.9421(4) 0.0271(15) Uani 1 1 d .
H44B H 0.5683 0.0787 0.9760 0.033 Uiso 1 1 calc R
C45B C 0.4784(3) 0.1180(3) 0.9229(4) 0.0240(14) Uani 1 1 d .
H45B H 0.4886 0.1607 0.9439 0.029 Uiso 1 1 calc R
C14B C 0.2000(3) 0.0857(3) 0.6903(4) 0.0187(13) Uani 1 1 d .
C15B C 0.2246(3) 0.0211(3) 0.6980(4) 0.0227(14) Uani 1 1 d .
H15B H 0.2550 0.0098 0.6743 0.027 Uiso 1 1 calc R
C16B C 0.2047(3) -0.0269(3) 0.7403(4) 0.0273(16) Uani 1 1 d .
H16B H 0.2217 -0.0700 0.7451 0.033 Uiso 1 1 calc R
C17B C 0.1588(3) -0.0099(3) 0.7755(4) 0.0294(16) Uani 1 1 d .
H17B H 0.1448 -0.0419 0.8037 0.035 Uiso 1 1 calc R
C18B C 0.1343(3) 0.0538(3) 0.7690(4) 0.0268(15) Uani 1 1 d .
H18B H 0.1042 0.0649 0.7935 0.032 Uiso 1 1 calc R
C19B C 0.1540(3) 0.1019(3) 0.7262(4) 0.0219(14) Uani 1 1 d .
H19B H 0.1367 0.1448 0.7213 0.026 Uiso 1 1 calc R
C8B C 0.2228(3) 0.1147(3) 0.5454(3) 0.0161(13) Uani 1 1 d .
C9B C 0.1768(3) 0.0648(3) 0.5110(4) 0.0210(14) Uani 1 1 d .
H9B H 0.1538 0.0448 0.5402 0.025 Uiso 1 1 calc R
C10B C 0.1652(3) 0.0452(3) 0.4341(4) 0.0233(15) Uani 1 1 d .
H10B H 0.1340 0.0125 0.4116 0.028 Uiso 1 1 calc R
C11B C 0.1995(3) 0.0738(3) 0.3909(4) 0.0219(14) Uani 1 1 d .
H11B H 0.1914 0.0607 0.3391 0.026 Uiso 1 1 calc R
C12B C 0.2465(3) 0.1223(3) 0.4246(4) 0.0219(14) Uani 1 1 d .
H12B H 0.2699 0.1414 0.3954 0.026 Uiso 1 1 calc R
C13B C 0.2582(3) 0.1420(3) 0.5008(4) 0.0216(14) Uani 1 1 d .
H13B H 0.2901 0.1740 0.5232 0.026 Uiso 1 1 calc R
C7B C 0.1729(3) 0.2158(3) 0.6169(4) 0.0187(14) Uani 1 1 d .
C6B C 0.1109(3) 0.2128(3) 0.5595(4) 0.0238(15) Uani 1 1 d .
H6B H 0.0966 0.1736 0.5313 0.029 Uiso 1 1 calc R
C5B C 0.0709(3) 0.2689(4) 0.5447(4) 0.0294(16) Uani 1 1 d .
H5B H 0.0303 0.2676 0.5053 0.035 Uiso 1 1 calc R
C4B C 0.0912(3) 0.3264(3) 0.5884(4) 0.0292(16) Uani 1 1 d .
H4B H 0.0633 0.3631 0.5796 0.035 Uiso 1 1 calc R
C3B C 0.1523(3) 0.3301(3) 0.6448(4) 0.0252(15) Uani 1 1 d .
H3B H 0.1656 0.3693 0.6733 0.030 Uiso 1 1 calc R
C2B C 0.1942(3) 0.2753(3) 0.6593(4) 0.0184(13) Uani 1 1 d .
C1B C 0.2627(3) 0.2772(3) 0.7200(4) 0.0208(14) Uani 1 1 d .
N1A N 0.2766(2) 0.6516(2) 0.8752(3) 0.0167(11) Uani 1 1 d .
N2A N 0.3433(2) 0.7358(3) 0.8595(3) 0.0175(11) Uani 1 1 d .
N1B N 0.4001(2) 0.1423(2) 0.6962(3) 0.0150(11) Uani 1 1 d .
N2B N 0.4674(2) 0.2233(2) 0.7722(3) 0.0166(11) Uani 1 1 d .
O2A O 0.2890(2) 0.8398(2) 0.8421(3) 0.0219(10) Uani 1 1 d .
O1A O 0.1576(2) 0.8300(2) 0.6965(3) 0.0217(10) Uani 1 1 d .
O2B O 0.4187(2) 0.3283(2) 0.7288(2) 0.0203(10) Uani 1 1 d .
O1B O 0.2743(2) 0.3235(2) 0.7668(3) 0.0230(10) Uani 1 1 d .
H1A H 0.197(4) 0.747(4) 0.876(3) 0.05(2) Uiso 1 1 d D
H1B H 0.313(4) 0.236(4) 0.626(2) 0.05(2) Uiso 1 1 d D

loop_
_atom_site_aniso_label
_atom_site_aniso_U_11
_atom_site_aniso_U_22
_atom_site_aniso_U_33
_atom_site_aniso_U_23
_atom_site_aniso_U_13
_atom_site_aniso_U_12
Ir1A 0.01584(14) 0.01153(12) 0.01370(13) 0.00043(8) 0.00607(10) -0.00028(9)
Ir1B 0.01741(14) 0.01184(12) 0.01378(13) -0.00064(8) 0.00638(10) 0.00001(9)
P2A 0.0174(8) 0.0134(7) 0.0152(8) -0.0002(6) 0.0070(6) 0.0000(6)
P1A 0.0183(8) 0.0131(7) 0.0152(8) 0.0001(6) 0.0065(6) -0.0003(6)
P2B 0.0209(9) 0.0133(7) 0.0160(8) -0.0016(6) 0.0078(7) -0.0010(6)
P1B 0.0196(9) 0.0125(7) 0.0165(8) 0.0005(6) 0.0070(6) 0.0007(6)
C31A 0.024(4) 0.012(3) 0.022(3) -0.002(2) 0.008(3) -0.004(2)
C30A 0.038(4) 0.012(3) 0.021(3) 0.000(3) 0.013(3) 0.000(3)
C29A 0.025(4) 0.024(3) 0.023(4) 0.001(3) 0.009(3) 0.003(3)
C28A 0.021(3) 0.023(3) 0.020(3) 0.004(3) 0.007(3) 0.003(3)
C27A 0.015(3) 0.016(3) 0.020(3) -0.002(2) 0.006(3) 0.000(2)
C32A 0.021(4) 0.027(4) 0.026(4) 0.005(3) 0.005(3) -0.008(3)
C26A 0.022(3) 0.009(3) 0.016(3) -0.002(2) 0.005(3) -0.001(2)
C33A 0.037(4) 0.025(4) 0.032(4) -0.006(3) 0.017(3) -0.004(3)
C25A 0.014(3) 0.016(3) 0.022(3) 0.002(2) 0.005(3) 0.006(2)
C24A 0.022(4) 0.013(3) 0.026(4) 0.002(3) 0.008(3) -0.001(3)
C23A 0.018(3) 0.020(3) 0.026(4) 0.006(3) 0.008(3) 0.001(3)
C22A 0.021(4) 0.028(4) 0.021(3) 0.009(3) 0.011(3) 0.002(3)
C21A 0.023(4) 0.019(3) 0.019(3) 0.000(3) 0.008(3) 0.004(3)
C20A 0.015(3) 0.014(3) 0.019(3) 0.006(2) 0.007(3) 0.003(2)
C34A 0.015(3) 0.023(3) 0.017(3) -0.001(3) 0.008(2) -0.005(3)
C35A 0.026(4) 0.024(4) 0.018(3) 0.000(3) 0.007(3) -0.001(3)
C36A 0.024(4) 0.030(4) 0.022(4) 0.007(3) 0.004(3) -0.007(3)
C37A 0.027(4) 0.038(4) 0.020(4) 0.001(3) 0.003(3) -0.012(3)
C38A 0.031(4) 0.033(4) 0.028(4) -0.011(3) 0.008(3) -0.004(3)
C39A 0.024(4) 0.025(4) 0.024(4) -0.001(3) 0.005(3) 0.003(3)
C40A 0.020(3) 0.015(3) 0.015(3) -0.004(2) 0.002(3) 0.000(2)
C41A 0.029(4) 0.020(3) 0.025(4) -0.002(3) 0.014(3) 0.000(3)
C42A 0.025(4) 0.027(4) 0.032(4) -0.004(3) 0.012(3) 0.003(3)
C43A 0.035(4) 0.015(3) 0.030(4) -0.006(3) 0.008(3) 0.007(3)
C44A 0.040(4) 0.017(3) 0.028(4) 0.002(3) 0.014(3) 0.001(3)
C45A 0.032(4) 0.020(3) 0.022(3) -0.004(3) 0.011(3) -0.003(3)
C8A 0.024(4) 0.011(3) 0.024(3) 0.000(2) 0.011(3) 0.001(2)
C9A 0.027(4) 0.012(3) 0.022(3) 0.000(2) 0.011(3) -0.001(3)
C10A 0.039(4) 0.020(3) 0.022(4) -0.002(3) 0.013(3) 0.006(3)
C11A 0.051(5) 0.019(3) 0.027(4) 0.007(3) 0.026(4) 0.005(3)
C12A 0.036(4) 0.024(4) 0.036(4) 0.008(3) 0.023(3) 0.000(3)
C13A 0.031(4) 0.019(3) 0.031(4) 0.000(3) 0.017(3) 0.001(3)
C14A 0.022(3) 0.015(3) 0.016(3) -0.001(2) 0.011(3) -0.002(2)
C19A 0.036(4) 0.015(3) 0.021(3) -0.002(3) 0.010(3) 0.004(3)
C18A 0.032(4) 0.033(4) 0.017(3) -0.001(3) 0.001(3) 0.006(3)
C17A 0.030(4) 0.024(4) 0.027(4) -0.012(3) 0.006(3) -0.004(3)
C16A 0.038(4) 0.013(3) 0.031(4) 0.001(3) 0.013(3) 0.000(3)
C15A 0.029(4) 0.017(3) 0.018(3) 0.001(3) 0.006(3) 0.002(3)
C7A 0.018(3) 0.013(3) 0.017(3) -0.003(2) 0.006(3) 0.002(2)
C6A 0.019(4) 0.024(3) 0.027(4) -0.001(3) 0.009(3) 0.000(3)
C5A 0.016(4) 0.033(4) 0.029(4) -0.004(3) 0.009(3) 0.003(3)
C4A 0.028(4) 0.023(4) 0.035(4) 0.002(3) 0.009(3) 0.011(3)
C3A 0.029(4) 0.017(3) 0.023(4) 0.004(3) 0.011(3) 0.006(3)
C2A 0.023(4) 0.016(3) 0.011(3) -0.002(2) 0.008(3) 0.001(2)
C1A 0.024(4) 0.014(3) 0.016(3) -0.003(2) 0.005(3) 0.003(2)
C31B 0.024(3) 0.014(3) 0.015(3) 0.004(2) 0.007(3) 0.002(2)
C30B 0.030(4) 0.017(3) 0.020(3) -0.002(3) 0.011(3) 0.001(3)
C29B 0.025(4) 0.022(3) 0.026(4) 0.006(3) 0.011(3) 0.008(3)
C28B 0.017(3) 0.025(3) 0.025(3) -0.001(3) 0.010(3) 0.002(3)
C27B 0.026(4) 0.014(3) 0.014(3) 0.003(2) 0.012(3) 0.002(3)
C32B 0.020(4) 0.026(4) 0.035(4) -0.006(3) 0.008(3) -0.006(3)
C26B 0.023(4) 0.015(3) 0.017(3) 0.001(2) 0.008(3) 0.001(3)
C33B 0.042(4) 0.020(3) 0.024(4) 0.003(3) 0.015(3) -0.003(3)
C25B 0.015(3) 0.015(3) 0.018(3) 0.002(2) 0.004(3) 0.003(2)
C24B 0.025(4) 0.018(3) 0.025(4) -0.001(3) 0.011(3) 0.002(3)
C23B 0.019(3) 0.022(3) 0.025(4) -0.008(3) 0.005(3) 0.000(3)
C22B 0.024(4) 0.031(4) 0.018(3) -0.011(3) 0.005(3) 0.004(3)
C21B 0.022(4) 0.021(3) 0.027(4) 0.001(3) 0.012(3) 0.002(3)
C20 0.019(3) 0.016(3) 0.020(3) 0.000(2) 0.008(3) 0.002(2)
C34B 0.025(4) 0.024(3) 0.014(3) -0.002(3) 0.008(3) -0.003(3)
C39B 0.034(4) 0.024(3) 0.031(4) -0.002(3) 0.018(3) 0.000(3)
C38B 0.037(5) 0.037(4) 0.041(5) -0.007(4) 0.024(4) -0.002(3)
C37B 0.044(5) 0.052(5) 0.030(4) -0.003(4) 0.026(4) -0.010(4)
C36B 0.045(5) 0.053(5) 0.033(4) 0.012(4) 0.021(4) -0.008(4)
C35B 0.031(4) 0.030(4) 0.035(4) 0.007(3) 0.016(3) 0.000(3)
C40B 0.029(4) 0.015(3) 0.017(3) 0.004(2) 0.014(3) 0.001(3)
C41B 0.025(4) 0.023(3) 0.026(4) 0.001(3) 0.005(3) -0.002(3)
C42B 0.038(4) 0.020(3) 0.031(4) 0.003(3) 0.011(3) 0.006(3)
C43B 0.032(4) 0.024(4) 0.031(4) 0.009(3) 0.019(3) 0.010(3)
C44B 0.024(4) 0.028(4) 0.029(4) 0.004(3) 0.009(3) 0.001(3)
C45B 0.028(4) 0.021(3) 0.025(4) 0.003(3) 0.010(3) -0.001(3)
C14B 0.019(3) 0.017(3) 0.019(3) 0.001(2) 0.005(3) -0.003(2)
C15B 0.028(4) 0.017(3) 0.025(4) -0.002(3) 0.013(3) 0.002(3)
C16B 0.034(4) 0.018(3) 0.028(4) 0.004(3) 0.008(3) -0.001(3)
C17B 0.035(4) 0.029(4) 0.026(4) 0.007(3) 0.013(3) -0.006(3)
C18B 0.028(4) 0.032(4) 0.025(4) 0.001(3) 0.016(3) -0.004(3)
C19B 0.028(4) 0.019(3) 0.022(3) 0.001(3) 0.011(3) 0.000(3)
C8B 0.016(3) 0.016(3) 0.015(3) 0.001(2) 0.004(2) 0.001(2)
C9B 0.023(4) 0.019(3) 0.021(3) 0.002(3) 0.007(3) 0.000(3)
C10B 0.027(4) 0.018(3) 0.022(3) -0.007(3) 0.003(3) -0.003(3)
C11B 0.028(4) 0.018(3) 0.019(3) -0.002(3) 0.007(3) 0.005(3)
C12B 0.031(4) 0.015(3) 0.024(3) 0.000(3) 0.014(3) 0.000(3)
C13B 0.025(4) 0.017(3) 0.024(3) 0.000(3) 0.008(3) -0.003(3)
C7B 0.030(4) 0.014(3) 0.016(3) 0.001(2) 0.014(3) 0.001(3)
C6B 0.028(4) 0.022(3) 0.023(4) -0.001(3) 0.011(3) -0.002(3)
C5B 0.025(4) 0.039(4) 0.022(4) 0.000(3) 0.006(3) 0.006(3)
C4B 0.032(4) 0.029(4) 0.029(4) 0.009(3) 0.013(3) 0.016(3)
C3B 0.034(4) 0.013(3) 0.032(4) 0.001(3) 0.015(3) 0.007(3)
C2B 0.024(4) 0.023(3) 0.012(3) 0.003(2) 0.010(3) 0.004(3)
C1B 0.027(4) 0.018(3) 0.019(3) 0.006(3) 0.009(3) -0.002(3)
N1A 0.023(3) 0.016(3) 0.011(3) -0.004(2) 0.004(2) 0.000(2)
N2A 0.013(3) 0.023(3) 0.016(3) 0.004(2) 0.003(2) -0.002(2)
N1B 0.020(3) 0.011(2) 0.016(3) 0.003(2) 0.009(2) 0.001(2)
N2B 0.015(3) 0.019(3) 0.016(3) -0.004(2) 0.006(2) 0.001(2)
O2A 0.029(3) 0.014(2) 0.022(2) -0.0021(18) 0.009(2) -0.0031(18)
O1A 0.025(3) 0.015(2) 0.027(3) 0.0053(19) 0.011(2) -0.0008(18)
O2B 0.030(3) 0.012(2) 0.021(2) -0.0013(17) 0.011(2) -0.0043(18)
O1B 0.032(3) 0.014(2) 0.024(2) -0.0080(19) 0.012(2) -0.0001(19)

loop_
_atom_type_symbol
_atom_type_description
_atom_type_scat_dispersion_real
_atom_type_scat_dispersion_imag
_atom_type_scat_source
C C 0.0033 0.0016 'International Tables Vol C Tables 4.2.6.8 and 6.1.1.4'
H H 0.0000 0.0000 'International Tables Vol C Tables 4.2.6.8 and 6.1.1.4'
N N 0.0061 0.0033 'International Tables Vol C Tables 4.2.6.8 and 6.1.1.4'
O O 0.0106 0.0060 'International Tables Vol C Tables 4.2.6.8 and 6.1.1.4'
P P 0.1023 0.0942 'International Tables Vol C Tables 4.2.6.8 and 6.1.1.4'
Ir Ir -1.4442 7.9887 'International Tables Vol C Tables 4.2.6.8 and 6.1.1.4'

loop_
_geom_angle_atom_site_label_1
_geom_angle_atom_site_label_2
_geom_angle_atom_site_label_3
_geom_angle
C1A Ir1A C26A 90.6(2)
C1A Ir1A N1A 169.5(2)
C26A Ir1A N1A 80.2(2)
C1A Ir1A P1A 82.95(19)
C26A Ir1A P1A 169.48(16)
N1A Ir1A P1A 105.46(14)
C1A Ir1A P2A 93.03(18)
C26A Ir1A P2A 82.17(17)
N1A Ir1A P2A 90.66(13)
P1A Ir1A P2A 106.37(6)
C1B Ir1B C26B 93.0(2)
C1B Ir1B N1B 171.2(2)
C26B Ir1B N1B 80.7(2)
C1B Ir1B P1B 83.57(19)
C26B Ir1B P1B 172.95(17)
N1B Ir1B P1B 101.96(14)
C1B Ir1B P2B 94.85(18)
C26B Ir1B P2B 80.22(17)
N1B Ir1B P2B 90.22(13)
P1B Ir1B P2B 106.15(6)
C20A P2A C40A 107.1(3)
C20A P2A C34A 101.8(3)
C40A P2A C34A 99.6(3)
C20A P2A Ir1A 101.5(2)
C40A P2A Ir1A 118.1(2)
C34A P2A Ir1A 126.6(2)
C7A P1A C8A 105.4(3)
C7A P1A C14A 101.7(3)
C8A P1A C14A 102.0(3)
C7A P1A Ir1A 103.2(2)
C8A P1A Ir1A 121.4(2)
C14A P1A Ir1A 120.5(2)
C20 P2B C40B 104.6(3)
C20 P2B C34B 103.1(3)
C40B P2B C34B 104.3(3)
C20 P2B Ir1B 100.5(2)
C40B P2B Ir1B 116.1(2)
C34B P2B Ir1B 125.5(2)
C7B P1B C14B 105.4(3)
C7B P1B C8B 101.2(3)
C14B P1B C8B 104.4(3)
C7B P1B Ir1B 102.3(2)
C14B P1B Ir1B 120.0(2)
C8B P1B Ir1B 120.9(2)
N1A C31A C30A 124.4(6)
C31A C30A C29A 117.9(6)
C28A C29A C30A 119.1(6)
C29A C28A C27A 119.7(6)
N2A C27A N1A 116.9(5)
N2A C27A C28A 121.8(6)
N1A C27A C28A 121.2(6)
O2A C26A N2A 107.1(5)
O2A C26A C25A 102.2(4)
N2A C26A C25A 107.5(5)
O2A C26A Ir1A 119.6(4)
N2A C26A Ir1A 106.9(4)
C25A C26A Ir1A 112.9(4)
C20A C25A C24A 118.0(6)
C20A C25A C26A 119.4(5)
C24A C25A C26A 122.6(6)
C23A C24A C25A 120.8(6)
C22A C23A C24A 120.3(6)
C21A C22A C23A 119.3(6)
C22A C21A C20A 121.0(6)
C21A C20A C25A 120.6(6)
C21A C20A P2A 124.3(5)
C25A C20A P2A 114.7(5)
C35A C34A C39A 119.1(6)
C35A C34A P2A 118.7(5)
C39A C34A P2A 121.8(5)
C34A C35A C36A 120.2(6)
C37A C36A C35A 120.7(6)
C38A C37A C36A 119.2(6)
C37A C38A C39A 121.4(7)
C38A C39A C34A 119.4(6)
C41A C40A C45A 118.4(6)
C41A C40A P2A 123.1(5)
C45A C40A P2A 118.1(5)
C40A C41A C42A 120.7(6)
C43A C42A C41A 119.8(6)
C44A C43A C42A 120.1(6)
C43A C44A C45A 119.7(6)
C44A C45A C40A 121.3(6)
C13A C8A C9A 118.9(6)
C13A C8A P1A 121.7(5)
C9A C8A P1A 119.3(5)
C8A C9A C10A 121.4(6)
C11A C10A C9A 118.9(6)
C12A C11A C10A 120.7(6)
C11A C12A C13A 119.5(7)
C8A C13A C12A 120.5(7)
C19A C14A C15A 118.7(6)
C19A C14A P1A 122.6(5)
C15A C14A P1A 118.6(5)
C18A C19A C14A 120.3(6)
C19A C18A C17A 121.0(6)
C16A C17A C18A 119.3(6)
C17A C16A C15A 119.9(6)
C16A C15A C14A 120.8(6)
C6A C7A C2A 120.0(6)
C6A C7A P1A 127.1(5)
C2A C7A P1A 112.6(4)
C7A C6A C5A 120.0(6)
C4A C5A C6A 119.8(6)
C3A C4A C5A 120.8(6)
C2A C3A C4A 119.7(6)
C3A C2A C7A 119.7(6)
C3A C2A C1A 121.7(6)
C7A C2A C1A 118.7(5)
O1A C1A C2A 115.3(5)
O1A C1A Ir1A 125.8(5)
C2A C1A Ir1A 118.9(4)
N1B C31B C30B 124.2(6)
C31B C30B C29B 117.1(6)
C28B C29B C30B 120.4(6)
C29B C28B C27B 119.1(6)
N1B C27B N2B 117.1(5)
N1B C27B C28B 120.6(5)
N2B C27B C28B 122.3(6)
O2B C26B N2B 106.8(5)
O2B C26B C25B 102.8(5)
N2B C26B C25B 108.1(5)
O2B C26B Ir1B 120.9(4)
N2B C26B Ir1B 105.5(4)
C25B C26B Ir1B 112.2(4)
C24B C25B C20 118.6(6)
C24B C25B C26B 123.7(6)
C20 C25B C26B 117.7(5)
C23B C24B C25B 120.1(6)
C22B C23B C24B 121.3(6)
C23B C22B C21B 119.1(6)
C22B C21B C20 120.5(6)
C21B C20 C25B 120.4(6)
C21B C20 P2B 124.8(5)
C25B C20 P2B 114.6(5)
C35B C34B C39B 119.9(6)
C35B C34B P2B 122.5(5)
C39B C34B P2B 117.5(5)
C38B C39B C34B 119.7(7)
C37B C38B C39B 120.5(7)
C36B C37B C38B 120.2(7)
C37B C36B C35B 120.1(7)
C34B C35B C36B 119.6(7)
C45B C40B C41B 118.1(6)
C45B C40B P2B 122.3(5)
C41B C40B P2B 119.4(5)
C42B C41B C40B 120.4(6)
C43B C42B C41B 120.1(6)
C42B C43B C44B 120.4(6)
C43B C44B C45B 119.4(7)
C40B C45B C44B 121.5(6)
C15B C14B C19B 118.7(6)
C15B C14B P1B 120.0(5)
C19B C14B P1B 121.0(5)
C16B C15B C14B 121.4(6)
C15B C16B C17B 119.1(6)
C18B C17B C16B 120.3(6)
C17B C18B C19B 120.5(6)
C18B C19B C14B 119.9(6)
C13B C8B C9B 118.1(6)
C13B C8B P1B 119.2(5)
C9B C8B P1B 122.4(5)
C10B C9B C8B 120.6(6)
C11B C10B C9B 120.1(6)
C10B C11B C12B 120.1(6)
C13B C12B C11B 120.0(6)
C12B C13B C8B 120.9(6)
C6B C7B C2B 120.0(6)
C6B C7B P1B 126.2(5)
C2B C7B P1B 113.8(5)
C5B C6B C7B 119.5(6)
C4B C5B C6B 120.3(7)
C3B C4B C5B 120.7(6)
C4B C3B C2B 120.3(6)
C3B C2B C7B 119.2(6)
C3B C2B C1B 122.3(6)
C7B C2B C1B 118.5(5)
O1B C1B C2B 116.2(6)
O1B C1B Ir1B 126.9(5)
C2B C1B Ir1B 116.8(4)
C27A N1A C31A 117.6(5)
C27A N1A Ir1A 113.9(4)
C31A N1A Ir1A 128.4(4)
C27A N2A C32A 119.5(5)
C27A N2A C26A 121.9(5)
C32A N2A C26A 118.4(5)
C27B N1B C31B 118.5(5)
C27B N1B Ir1B 113.5(4)
C31B N1B Ir1B 127.9(4)
C27B N2B C32B 119.4(5)
C27B N2B C26B 121.2(5)
C32B N2B C26B 118.5(5)
C33A O2A C26A 117.0(5)
C33B O2B C26B 115.9(5)

loop_
_geom_bond_atom_site_label_1
_geom_bond_atom_site_label_2
_geom_bond_distance
Ir1A C1A 2.021(6)
Ir1A C26A 2.125(6)
Ir1A N1A 2.152(5)
Ir1A P1A 2.2884(16)
Ir1A P2A 2.3375(16)
Ir1B C1B 2.033(7)
Ir1B C26B 2.126(6)
Ir1B N1B 2.133(5)
Ir1B P1B 2.2813(16)
Ir1B P2B 2.3408(16)
P2A C20A 1.819(6)
P2A C40A 1.826(6)
P2A C34A 1.836(6)
P1A C7A 1.818(6)
P1A C8A 1.829(6)
P1A C14A 1.832(6)
P2B C20 1.810(6)
P2B C40B 1.828(6)
P2B C34B 1.834(7)
P1B C7B 1.808(6)
P1B C14B 1.825(6)
P1B C8B 1.824(6)
C31A N1A 1.352(8)
C31A C30A 1.365(9)
C30A C29A 1.393(9)
C29A C28A 1.378(9)
C28A C27A 1.400(9)
C27A N2A 1.348(8)
C27A N1A 1.350(8)
C32A N2A 1.473(8)
C26A O2A 1.434(7)
C26A N2A 1.499(8)
C26A C25A 1.536(9)
C33A O2A 1.431(8)
C25A C20A 1.398(9)
C25A C24A 1.402(8)
C24A C23A 1.394(9)
C23A C22A 1.386(9)
C22A C21A 1.378(9)
C21A C20A 1.389(9)
C34A C35A 1.389(9)
C34A C39A 1.398(9)
C35A C36A 1.391(9)
C36A C37A 1.378(10)
C37A C38A 1.371(10)
C38A C39A 1.391(9)
C40A C41A 1.385(9)
C40A C45A 1.394(9)
C41A C42A 1.390(9)
C42A C43A 1.389(10)
C43A C44A 1.377(10)
C44A C45A 1.381(9)
C8A C13A 1.383(9)
C8A C9A 1.387(9)
C9A C10A 1.394(9)
C10A C11A 1.389(10)
C11A C12A 1.382(10)
C12A C13A 1.405(9)
C14A C19A 1.384(8)
C14A C15A 1.390(8)
C19A C18A 1.374(9)
C18A C17A 1.383(9)
C17A C16A 1.380(10)
C16A C15A 1.387(9)
C7A C6A 1.386(9)
C7A C2A 1.408(8)
C6A C5A 1.388(9)
C5A C4A 1.389(10)
C4A C3A 1.386(10)
C3A C2A 1.387(8)
C2A C1A 1.523(9)
C1A O1A 1.226(7)
C31B N1B 1.349(7)
C31B C30B 1.374(9)
C30B C29B 1.390(9)
C29B C28B 1.370(9)
C28B C27B 1.417(8)
C27B N1B 1.345(8)
C27B N2B 1.353(8)
C32B N2B 1.467(8)
C26B O2B 1.442(7)
C26B N2B 1.502(8)
C26B C25B 1.532(9)
C33B O2B 1.416(8)
C25B C24B 1.397(8)
C25B C20 1.398(8)
C24B C23B 1.382(9)
C23B C22B 1.381(9)
C22B C21B 1.383(9)
C21B C20 1.391(9)
C34B C35B 1.391(9)
C34B C39B 1.391(9)
C39B C38B 1.388(10)
C38B C37B 1.382(11)
C37B C36B 1.372(11)
C36B C35B 1.405(10)
C40B C45B 1.383(9)
C40B C41B 1.404(9)
C41B C42B 1.386(9)
C42B C43B 1.375(10)
C43B C44B 1.379(9)
C44B C45B 1.389(9)
C14B C15B 1.387(8)
C14B C19B 1.398(9)
C15B C16B 1.382(9)
C16B C17B 1.393(10)
C17B C18B 1.370(10)
C18B C19B 1.390(9)
C8B C13B 1.397(9)
C8B C9B 1.401(8)
C9B C10B 1.381(9)
C10B C11B 1.373(9)
C11B C12B 1.392(9)
C12B C13B 1.371(9)
C7B C6B 1.397(9)
C7B C2B 1.406(9)
C6B C5B 1.388(9)
C5B C4B 1.381(10)
C4B C3B 1.377(10)
C3B C2B 1.392(9)
C2B C1B 1.524(9)
C1B O1B 1.220(7)
